data_7003591
loop_
_publ_author_name
'Huang, Chi-An'
'Ho, Chia-Lin'
'Chen, Chi-Tien'

_publ_section_title
;
 Structural and catalytic studies of lithium complexes bearing pendant
 aminophenolate ligands
;
_journal_issue 26
_journal_name_full 'Dalton Transactions'
_journal_page_first 3502
_journal_page_last 3510
_journal_paper_doi 10.1039/b717370a
_journal_year 2008
_chemical_formula_sum 'C38 H64 Li2 N2 O4'
_chemical_formula_weight 626.79
_chemical_name_systematic
;
?
;
_space_group_IT_number 14
_symmetry_cell_setting monoclinic
_symmetry_space_group_name_Hall '-P 2ybc'
_symmetry_space_group_name_H-M 'P 1 21/c 1'
_atom_sites_solution_hydrogens geom
_atom_sites_solution_primary direct
_atom_sites_solution_secondary difmap
_audit_creation_method SHELXL-97
_cell_angle_alpha 90.00
_cell_angle_beta 105.790(4)
_cell_angle_gamma 90.00
_cell_formula_units_Z 4
_cell_length_a 18.434(3)
_cell_length_b 17.666(3)
_cell_length_c 12.896(2)
_cell_measurement_reflns_used 3605
_cell_measurement_temperature 293(2)
_cell_measurement_theta_max 21.209
_cell_measurement_theta_min 2.305
_cell_volume 4041.2(11)
_computing_cell_refinement 'Bruker SMART'
_computing_data_collection 'Bruker SMART'
_computing_data_reduction 'Bruker SHELXTL'
_computing_molecular_graphics 'Bruker SHELXTL'
_computing_publication_material 'Bruker SHELXTL'
_computing_structure_refinement 'SHELXL-97 (Sheldrick, 1997)'
_computing_structure_solution 'SHELXS-97 (Sheldrick, 1990)'
_diffrn_ambient_temperature 293(2)
_diffrn_measured_fraction_theta_full 0.997
_diffrn_measured_fraction_theta_max 0.997
_diffrn_measurement_device_type 'CCD area detector'
_diffrn_measurement_method 'phi and omega scans'
_diffrn_radiation_monochromator graphite
_diffrn_radiation_source 'fine-focus sealed tube'
_diffrn_radiation_type MoK\a
_diffrn_radiation_wavelength 0.71073
_diffrn_reflns_av_R_equivalents 0.0635
_diffrn_reflns_av_sigmaI/netI 0.0512
_diffrn_reflns_limit_h_max 22
_diffrn_reflns_limit_h_min -16
_diffrn_reflns_limit_k_max 21
_diffrn_reflns_limit_k_min -18
_diffrn_reflns_limit_l_max 14
_diffrn_reflns_limit_l_min -15
_diffrn_reflns_number 45212
_diffrn_reflns_theta_full 25.99
_diffrn_reflns_theta_max 25.99
_diffrn_reflns_theta_min 2.01
_exptl_absorpt_coefficient_mu 0.064
_exptl_absorpt_correction_T_max 0.9936
_exptl_absorpt_correction_T_min 0.9885
_exptl_absorpt_correction_type empirical
_exptl_absorpt_process_details EMPIRICAL
_exptl_crystal_colour colorless
_exptl_crystal_density_diffrn 1.030
_exptl_crystal_density_method 'not measured'
_exptl_crystal_description parallelepiped
_exptl_crystal_F_000 1376
_exptl_crystal_size_max 0.18
_exptl_crystal_size_mid 0.14
_exptl_crystal_size_min 0.10
_refine_diff_density_max 0.441
_refine_diff_density_min -0.248
_refine_diff_density_rms 0.041
_refine_ls_extinction_method none
_refine_ls_goodness_of_fit_ref 1.154
_refine_ls_hydrogen_treatment constr
_refine_ls_matrix_type full
_refine_ls_number_parameters 455
_refine_ls_number_reflns 7913
_refine_ls_number_restraints 0
_refine_ls_restrained_S_all 1.154
_refine_ls_R_factor_all 0.1381
_refine_ls_R_factor_gt 0.0668
_refine_ls_shift/su_max 0.000
_refine_ls_shift/su_mean 0.000
_refine_ls_structure_factor_coef Fsqd
_refine_ls_weighting_details 'calc w=1/[\s^2^(Fo^2^)+(0.1000P)^2^+0.0000P] where P=(Fo^2^+2Fc^2^)/3'
_refine_ls_weighting_scheme calc
_refine_ls_wR_factor_gt 0.1773
_refine_ls_wR_factor_ref 0.2160
_reflns_number_gt 4031
_reflns_number_total 7913
_reflns_threshold_expression >2sigma(I)
_cod_data_source_file b717370a.txt
_cod_data_source_block compound5
_cod_depositor_comments
;
The following automatic conversions were performed:
'_symmetry_cell_setting' value 'Monoclinic' changed to 'monoclinic'
according to '/home/saulius/struct/CIF-dictionaries/cif_core.dic'
dictionary named 'cif_core.dic' version 2.4.1 from
2010-06-29.

'_exptl_absorpt_correction_type' value 'EMPIRICAL' changed to
'empirical' according to
'/home/saulius/struct/CIF-dictionaries/cif_core.dic' dictionary named
'cif_core.dic' version 2.4.1 from 2010-06-29.

Automatic conversion script
Id: cif_fix_enum 1527 2010-12-29 10:47:43Z saulius 
;
_cod_original_cell_volume 4041.2(12)
_cod_original_sg_symbol_H-M P2(1)/c
_cod_database_code 7003591

loop_
_symmetry_equiv_pos_as_xyz
'x, y, z'
'-x, y+1/2, -z+1/2'
'-x, -y, -z'
'x, -y-1/2, z-1/2'

loop_
_atom_site_label
_atom_site_type_symbol
_atom_site_fract_x
_atom_site_fract_y
_atom_site_fract_z
_atom_site_U_iso_or_equiv
_atom_site_adp_type
_atom_site_occupancy
_atom_site_symmetry_multiplicity
_atom_site_calc_flag
_atom_site_refinement_flags
_atom_site_disorder_assembly
_atom_site_disorder_group
Li1 Li 0.2882(2) 0.4077(3) 0.9265(4) 0.0634(12) Uani 1 1 d . B .
Li2 Li 0.2052(3) 0.3475(3) 1.0254(4) 0.0630(12) Uani 1 1 d . B .
O1 O 0.30409(9) 0.38096(10) 1.07546(14) 0.0555(5) Uani 1 1 d . . .
O2 O 0.35146(15) 0.49640(16) 0.8930(3) 0.1155(10) Uani 1 1 d . . .
O3 O 0.18830(9) 0.38433(10) 0.87898(14) 0.0541(5) Uani 1 1 d . . .
O4 O 0.11994(12) 0.37321(15) 1.09010(17) 0.0812(7) Uani 1 1 d . . .
N1 N 0.37097(13) 0.34028(14) 0.89425(18) 0.0620(6) Uani 1 1 d . . .
N2 N 0.14859(13) 0.24241(14) 0.99271(17) 0.0622(7) Uani 1 1 d . . .
C1 C 0.37372(14) 0.36704(14) 1.1336(2) 0.0475(6) Uani 1 1 d . B .
C2 C 0.40470(15) 0.39917(16) 1.2381(2) 0.0579(7) Uani 1 1 d . . .
C3 C 0.47760(16) 0.37882(17) 1.2944(2) 0.0618(8) Uani 1 1 d . . .
H3A H 0.4975 0.4002 1.3621 0.074 Uiso 1 1 calc R . .
C4 C 0.52309(14) 0.32883(16) 1.2569(2) 0.0541(7) Uani 1 1 d . . .
C5 C 0.49290(14) 0.30061(14) 1.1550(2) 0.0520(7) Uani 1 1 d . B .
H5A H 0.5220 0.2680 1.1262 0.062 Uiso 1 1 calc R . .
C6 C 0.42083(14) 0.31866(14) 1.0931(2) 0.0484(6) Uani 1 1 d . . .
C7 C 0.39064(16) 0.28487(16) 0.9833(2) 0.0571(7) Uani 1 1 d . B .
H7A H 0.4280 0.2502 0.9701 0.069 Uiso 1 1 calc R . .
H7B H 0.3460 0.2555 0.9826 0.069 Uiso 1 1 calc R . .
C8 C 0.3437(2) 0.3006(2) 0.7908(3) 0.1006(13) Uani 1 1 d . B .
H8A H 0.3834 0.2699 0.7783 0.151 Uiso 1 1 calc R . .
H8B H 0.3281 0.3370 0.7338 0.151 Uiso 1 1 calc R . .
H8C H 0.3017 0.2690 0.7927 0.151 Uiso 1 1 calc R . .
C9 C 0.43354(18) 0.3911(2) 0.8926(3) 0.0846(10) Uani 1 1 d . B .
H9A H 0.4651 0.3985 0.9654 0.102 Uiso 1 1 calc R A 1
H9B H 0.4642 0.3684 0.8505 0.102 Uiso 1 1 calc R A 1
C10 C 0.4057(7) 0.4628(10) 0.8468(14) 0.214(9) Uani 0.65 1 d P B 1
H10A H 0.4479 0.4973 0.8556 0.256 Uiso 0.65 1 calc PR B 1
H10B H 0.3831 0.4562 0.7701 0.256 Uiso 0.65 1 calc PR B 1
C10' C 0.4010(10) 0.4659(8) 0.8380(8) 0.067(5) Uani 0.35 1 d P B 2
H10C H 0.4416 0.5014 0.8400 0.080 Uiso 0.35 1 calc PR B 2
H10D H 0.3742 0.4567 0.7632 0.080 Uiso 0.35 1 calc PR B 2
C11 C 0.3698(4) 0.5583(4) 0.9557(4) 0.189(3) Uani 1 1 d . B .
H11A H 0.3994 0.5919 0.9251 0.284 Uiso 1 1 calc R . .
H11B H 0.3985 0.5435 1.0267 0.284 Uiso 1 1 calc R . .
H11C H 0.3247 0.5837 0.9600 0.284 Uiso 1 1 calc R . .
C12 C 0.60246(15) 0.30766(18) 1.3274(2) 0.0670(8) Uani 1 1 d . . .
C13 C 0.6392(3) 0.2508(4) 1.2769(5) 0.217(4) Uani 1 1 d . . .
H13A H 0.6403 0.2681 1.2067 0.326 Uiso 1 1 calc R . .
H13B H 0.6117 0.2041 1.2702 0.326 Uiso 1 1 calc R . .
H13C H 0.6898 0.2429 1.3206 0.326 Uiso 1 1 calc R . .
C14 C 0.5985(2) 0.2806(3) 1.4380(4) 0.152(2) Uani 1 1 d . . .
H14A H 0.5921 0.2267 1.4368 0.229 Uiso 1 1 calc R . .
H14B H 0.5565 0.3043 1.4557 0.229 Uiso 1 1 calc R . .
H14C H 0.6443 0.2939 1.4910 0.229 Uiso 1 1 calc R . .
C15 C 0.6513(2) 0.3784(3) 1.3518(5) 0.156(2) Uani 1 1 d . . .
H15A H 0.6584 0.3983 1.2860 0.234 Uiso 1 1 calc R . .
H15B H 0.6994 0.3657 1.4000 0.234 Uiso 1 1 calc R . .
H15C H 0.6269 0.4157 1.3848 0.234 Uiso 1 1 calc R . .
C16 C 0.35773(18) 0.4523(2) 1.2890(3) 0.0775(10) Uani 1 1 d . . .
C17 C 0.3294(2) 0.5194(2) 1.2147(3) 0.1036(13) Uani 1 1 d . . .
H17A H 0.3717 0.5468 1.2035 0.155 Uiso 1 1 calc R . .
H17B H 0.3002 0.5522 1.2469 0.155 Uiso 1 1 calc R . .
H17C H 0.2986 0.5014 1.1467 0.155 Uiso 1 1 calc R . .
C18 C 0.2899(2) 0.4092(2) 1.3074(3) 0.0952(12) Uani 1 1 d . . .
H18A H 0.3075 0.3673 1.3551 0.143 Uiso 1 1 calc R . .
H18B H 0.2591 0.3906 1.2397 0.143 Uiso 1 1 calc R . .
H18C H 0.2607 0.4426 1.3388 0.143 Uiso 1 1 calc R . .
C19 C 0.4039(3) 0.4841(3) 1.3979(3) 0.153(2) Uani 1 1 d . . .
H19A H 0.4217 0.4431 1.4471 0.229 Uiso 1 1 calc R . .
H19B H 0.3727 0.5169 1.4268 0.229 Uiso 1 1 calc R . .
H19C H 0.4461 0.5121 1.3880 0.229 Uiso 1 1 calc R . .
C20 C 0.11723(13) 0.37780(14) 0.82106(19) 0.0436(6) Uani 1 1 d . B .
C21 C 0.07489(14) 0.43840(13) 0.76091(19) 0.0450(6) Uani 1 1 d . . .
C22 C -0.00127(14) 0.42513(15) 0.7091(2) 0.0513(7) Uani 1 1 d . B .
H22A H -0.0289 0.4652 0.6709 0.062 Uiso 1 1 calc R . .
C23 C -0.03882(13) 0.35741(14) 0.7099(2) 0.0476(6) Uani 1 1 d . . .
C24 C 0.00481(14) 0.29822(14) 0.76512(19) 0.0459(6) Uani 1 1 d . B .
H24A H -0.0175 0.2511 0.7659 0.055 Uiso 1 1 calc R . .
C25 C 0.08046(13) 0.30696(13) 0.81899(18) 0.0424(6) Uani 1 1 d . . .
C26 C 0.12481(15) 0.23966(15) 0.8739(2) 0.0520(7) Uani 1 1 d . B .
H26A H 0.0945 0.1946 0.8519 0.062 Uiso 1 1 calc R . .
H26B H 0.1695 0.2346 0.8484 0.062 Uiso 1 1 calc R . .
C27 C 0.1932(2) 0.1727(2) 1.0298(3) 0.1023(13) Uani 1 1 d . B .
H27A H 0.1613 0.1291 1.0097 0.154 Uiso 1 1 calc R . .
H27B H 0.2131 0.1741 1.1067 0.154 Uiso 1 1 calc R . .
H27C H 0.2340 0.1697 0.9969 0.154 Uiso 1 1 calc R . .
C28 C 0.0848(2) 0.2466(3) 1.0401(3) 0.0891(12) Uani 1 1 d . B .
H28A H 0.0996 0.2251 1.1120 0.107 Uiso 1 1 calc R C 1
H28B H 0.0434 0.2165 0.9970 0.107 Uiso 1 1 calc R C 1
C29 C 0.0572(9) 0.3296(11) 1.0466(17) 0.122(7) Uani 0.60 1 d P B 1
H29A H 0.0311 0.3479 0.9752 0.146 Uiso 0.60 1 calc PR B 1
H29B H 0.0228 0.3319 1.0916 0.146 Uiso 0.60 1 calc PR B 1
C29' C 0.0566(12) 0.3205(9) 1.0501(19) 0.058(4) Uiso 0.40 1 d P B 2
H29C H 0.0254 0.3194 1.0997 0.069 Uiso 0.40 1 calc PR B 2
H29D H 0.0257 0.3375 0.9805 0.069 Uiso 0.40 1 calc PR B 2
C30 C 0.0986(3) 0.4478(3) 1.1041(4) 0.1143(14) Uani 1 1 d . B .
H30A H 0.0570 0.4474 1.1356 0.171 Uiso 1 1 calc R . .
H30B H 0.0837 0.4728 1.0354 0.171 Uiso 1 1 calc R . .
H30C H 0.1403 0.4743 1.1507 0.171 Uiso 1 1 calc R . .
C31 C -0.12231(15) 0.34572(18) 0.6540(2) 0.0628(8) Uani 1 1 d . B .
C32 C -0.1669(9) 0.3181(8) 0.7331(12) 0.086(3) Uani 0.53 1 d P B 1
H32A H -0.1582 0.3521 0.7934 0.129 Uiso 0.53 1 calc PR B 1
H32B H -0.1503 0.2682 0.7582 0.129 Uiso 0.53 1 calc PR B 1
H32C H -0.2197 0.3169 0.6967 0.129 Uiso 0.53 1 calc PR B 1
C33 C -0.1560(13) 0.4206(13) 0.6050(18) 0.140(8) Uani 0.53 1 d P B 1
H33A H -0.1541 0.4566 0.6615 0.211 Uiso 0.53 1 calc PR B 1
H33B H -0.2074 0.4129 0.5645 0.211 Uiso 0.53 1 calc PR B 1
H33C H -0.1276 0.4396 0.5582 0.211 Uiso 0.53 1 calc PR B 1
C34 C -0.1290(10) 0.2941(11) 0.5706(17) 0.158(10) Uani 0.53 1 d P B 1
H34A H -0.1010 0.2492 0.5978 0.238 Uiso 0.53 1 calc PR B 1
H34B H -0.1095 0.3161 0.5156 0.238 Uiso 0.53 1 calc PR B 1
H34C H -0.1811 0.2814 0.5406 0.238 Uiso 0.53 1 calc PR B 1
C32' C -0.1561(13) 0.3142(18) 0.742(3) 0.218(15) Uani 0.47 1 d P B 2
H32D H -0.1313 0.2676 0.7692 0.328 Uiso 0.47 1 calc PR B 2
H32E H -0.2089 0.3050 0.7117 0.328 Uiso 0.47 1 calc PR B 2
H32F H -0.1490 0.3502 0.7994 0.328 Uiso 0.47 1 calc PR B 2
C33' C -0.1658(11) 0.4176(7) 0.6072(11) 0.057(3) Uani 0.47 1 d P B 2
H33D H -0.1443 0.4389 0.5537 0.085 Uiso 0.47 1 calc PR B 2
H33E H -0.1625 0.4538 0.6638 0.085 Uiso 0.47 1 calc PR B 2
H33F H -0.2177 0.4052 0.5747 0.085 Uiso 0.47 1 calc PR B 2
C34' C -0.1347(11) 0.2847(10) 0.5559(14) 0.079(4) Uani 0.47 1 d P B 2
H34D H -0.1109 0.2377 0.5833 0.118 Uiso 0.47 1 calc PR B 2
H34E H -0.1127 0.3039 0.5017 0.118 Uiso 0.47 1 calc PR B 2
H34F H -0.1877 0.2765 0.5250 0.118 Uiso 0.47 1 calc PR B 2
C35 C 0.11196(15) 0.51458(14) 0.7518(2) 0.0564(7) Uani 1 1 d . B .
C36 C 0.05676(19) 0.57138(16) 0.6808(3) 0.0873(11) Uani 1 1 d . . .
H36A H 0.0371 0.5505 0.6099 0.131 Uiso 1 1 calc R B .
H36B H 0.0828 0.6178 0.6760 0.131 Uiso 1 1 calc R . .
H36C H 0.0161 0.5812 0.7121 0.131 Uiso 1 1 calc R . .
C37 C 0.17619(18) 0.50278(17) 0.6989(3) 0.0744(9) Uani 1 1 d . . .
H37A H 0.1566 0.4800 0.6292 0.112 Uiso 1 1 calc R B .
H37B H 0.2137 0.4702 0.7433 0.112 Uiso 1 1 calc R . .
H37C H 0.1986 0.5507 0.6909 0.112 Uiso 1 1 calc R . .
C38 C 0.1425(2) 0.55091(18) 0.8640(3) 0.0847(10) Uani 1 1 d . . .
H38A H 0.1655 0.5987 0.8568 0.127 Uiso 1 1 calc R B .
H38B H 0.1793 0.5180 0.9091 0.127 Uiso 1 1 calc R . .
H38C H 0.1017 0.5587 0.8959 0.127 Uiso 1 1 calc R . .

loop_
_atom_site_aniso_label
_atom_site_aniso_U_11
_atom_site_aniso_U_22
_atom_site_aniso_U_33
_atom_site_aniso_U_23
_atom_site_aniso_U_13
_atom_site_aniso_U_12
Li1 0.036(2) 0.071(3) 0.076(3) 0.010(2) 0.002(2) -0.004(2)
Li2 0.044(3) 0.088(3) 0.053(3) 0.001(2) 0.006(2) -0.007(2)
O1 0.0343(9) 0.0700(12) 0.0537(11) -0.0061(9) -0.0023(8) 0.0020(8)
O2 0.0662(17) 0.0845(18) 0.196(3) 0.035(2) 0.036(2) -0.0116(14)
O3 0.0348(9) 0.0663(12) 0.0547(10) 0.0056(9) 0.0008(8) -0.0068(8)
O4 0.0540(13) 0.1131(19) 0.0767(15) -0.0125(13) 0.0183(11) -0.0068(13)
N1 0.0471(14) 0.0879(17) 0.0469(13) -0.0023(12) 0.0055(11) -0.0046(12)
N2 0.0508(14) 0.0798(17) 0.0498(13) 0.0178(12) 0.0032(12) -0.0063(12)
C1 0.0353(13) 0.0526(15) 0.0485(15) 0.0007(12) 0.0009(12) -0.0010(11)
C2 0.0458(15) 0.0669(18) 0.0542(16) -0.0140(14) 0.0020(13) 0.0060(13)
C3 0.0477(16) 0.079(2) 0.0495(16) -0.0125(14) -0.0032(13) 0.0013(15)
C4 0.0382(14) 0.0664(17) 0.0522(16) 0.0010(13) 0.0031(13) 0.0020(13)
C5 0.0396(14) 0.0599(16) 0.0543(16) -0.0002(13) 0.0089(13) 0.0063(12)
C6 0.0414(14) 0.0538(15) 0.0473(15) -0.0005(12) 0.0075(12) -0.0005(12)
C7 0.0509(16) 0.0665(18) 0.0504(16) -0.0077(13) 0.0077(13) 0.0028(13)
C8 0.100(3) 0.140(3) 0.0497(18) -0.014(2) 0.0006(19) 0.014(2)
C9 0.0505(19) 0.119(3) 0.085(2) 0.021(2) 0.0203(18) -0.003(2)
C10 0.068(8) 0.239(16) 0.36(2) 0.130(14) 0.101(10) 0.005(8)
C10' 0.077(12) 0.070(8) 0.037(5) 0.036(5) -0.012(6) -0.008(7)
C11 0.224(7) 0.200(6) 0.137(4) -0.029(4) 0.039(5) -0.152(6)
C12 0.0365(15) 0.092(2) 0.0662(19) 0.0111(16) 0.0024(14) 0.0037(15)
C13 0.114(4) 0.331(9) 0.152(5) -0.094(5) -0.055(4) 0.147(5)
C14 0.072(3) 0.259(6) 0.113(3) 0.090(4) 0.001(3) 0.031(3)
C15 0.063(3) 0.174(5) 0.191(5) 0.048(4) -0.034(3) -0.026(3)
C16 0.061(2) 0.090(2) 0.071(2) -0.0311(18) -0.0002(17) 0.0177(18)
C17 0.098(3) 0.072(2) 0.141(3) -0.028(2) 0.031(3) 0.014(2)
C18 0.085(3) 0.127(3) 0.079(2) 0.001(2) 0.031(2) 0.038(2)
C19 0.110(4) 0.201(5) 0.119(3) -0.103(4) -0.016(3) 0.055(3)
C20 0.0354(13) 0.0552(15) 0.0394(13) -0.0007(11) 0.0087(11) -0.0019(11)
C21 0.0393(14) 0.0465(14) 0.0475(14) 0.0019(11) 0.0091(12) 0.0006(11)
C22 0.0421(15) 0.0552(16) 0.0531(15) 0.0086(12) 0.0069(13) 0.0088(12)
C23 0.0333(13) 0.0599(16) 0.0470(14) 0.0004(12) 0.0063(11) -0.0023(12)
C24 0.0395(14) 0.0494(14) 0.0457(14) 0.0029(11) 0.0061(12) -0.0052(11)
C25 0.0375(13) 0.0491(14) 0.0388(13) 0.0022(11) 0.0075(11) 0.0006(11)
C26 0.0445(15) 0.0559(16) 0.0506(15) 0.0081(12) 0.0042(12) -0.0013(12)
C27 0.092(3) 0.097(3) 0.095(3) 0.046(2) -0.013(2) 0.004(2)
C28 0.085(3) 0.125(3) 0.061(2) 0.002(2) 0.027(2) -0.034(2)
C29 0.058(5) 0.230(17) 0.089(7) -0.033(8) 0.040(4) -0.058(7)
C30 0.101(3) 0.121(4) 0.131(4) -0.019(3) 0.048(3) 0.000(3)
C31 0.0351(15) 0.076(2) 0.0695(19) 0.0041(16) 0.0013(14) 0.0030(14)
C32 0.041(6) 0.120(8) 0.098(7) 0.032(6) 0.020(5) 0.003(5)
C33 0.038(7) 0.159(15) 0.192(17) -0.005(12) -0.024(8) 0.008(7)
C34 0.050(6) 0.174(14) 0.196(16) -0.122(11) -0.061(7) 0.025(7)
C32' 0.027(7) 0.35(3) 0.27(3) 0.12(2) 0.031(10) -0.030(11)
C33' 0.038(6) 0.056(6) 0.066(6) -0.003(5) -0.004(5) 0.012(4)
C34' 0.073(9) 0.071(6) 0.076(6) -0.020(6) -0.009(6) -0.016(5)
C35 0.0510(16) 0.0471(15) 0.0700(18) 0.0034(13) 0.0148(15) -0.0022(13)
C36 0.075(2) 0.0537(19) 0.128(3) 0.0280(19) 0.019(2) 0.0022(16)
C37 0.070(2) 0.069(2) 0.087(2) 0.0158(17) 0.0251(19) -0.0096(16)
C38 0.094(3) 0.062(2) 0.096(2) -0.0169(18) 0.022(2) -0.0168(18)

loop_
_atom_type_symbol
_atom_type_description
_atom_type_scat_dispersion_real
_atom_type_scat_dispersion_imag
_atom_type_scat_source
C C 0.0033 0.0016 'International Tables Vol C Tables 4.2.6.8 and 6.1.1.4'
H H 0.0000 0.0000 'International Tables Vol C Tables 4.2.6.8 and 6.1.1.4'
Li Li -0.0003 0.0001 'International Tables Vol C Tables 4.2.6.8 and 6.1.1.4'
N N 0.0061 0.0033 'International Tables Vol C Tables 4.2.6.8 and 6.1.1.4'
O O 0.0106 0.0060 'International Tables Vol C Tables 4.2.6.8 and 6.1.1.4'

loop_
_geom_angle_atom_site_label_1
_geom_angle_atom_site_label_2
_geom_angle_atom_site_label_3
_geom_angle
_geom_angle_site_symmetry_1
_geom_angle_site_symmetry_3
_geom_angle_publ_flag
O3 Li1 O1 98.4(2) . . ?
O3 Li1 N1 122.4(3) . . ?
O1 Li1 N1 98.1(2) . . ?
O3 Li1 O2 132.6(3) . . ?
O1 Li1 O2 117.0(3) . . ?
N1 Li1 O2 84.6(2) . . ?
O1 Li2 O3 96.6(2) . . ?
O1 Li2 O4 125.8(3) . . ?
O3 Li2 O4 112.9(2) . . ?
O1 Li2 N2 137.1(3) . . ?
O3 Li2 N2 99.2(2) . . ?
O4 Li2 N2 83.2(2) . . ?
C1 O1 Li2 148.0(2) . . ?
C1 O1 Li1 118.2(2) . . ?
Li2 O1 Li1 82.1(2) . . ?
C11 O2 C10' 121.4(7) . . ?
C11 O2 C10 119.9(7) . . ?
C10' O2 C10 5.4(9) . . ?
C11 O2 Li1 123.7(4) . . ?
C10' O2 Li1 107.2(6) . . ?
C10 O2 Li1 105.7(6) . . ?
C20 O3 Li1 164.3(2) . . ?
C20 O3 Li2 113.1(2) . . ?
Li1 O3 Li2 82.4(2) . . ?
C29 O4 C30 110.1(8) . . ?
C29 O4 C29' 5.6(14) . . ?
C30 O4 C29' 114.6(7) . . ?
C29 O4 Li2 111.6(8) . . ?
C30 O4 Li2 122.8(3) . . ?
C29' O4 Li2 110.2(8) . . ?
C9 N1 C8 110.8(3) . . ?
C9 N1 C7 112.9(2) . . ?
C8 N1 C7 109.9(2) . . ?
C9 N1 Li1 106.1(2) . . ?
C8 N1 Li1 111.6(2) . . ?
C7 N1 Li1 105.3(2) . . ?
C28 N2 C26 112.9(2) . . ?
C28 N2 C27 110.1(3) . . ?
C26 N2 C27 106.8(3) . . ?
C28 N2 Li2 106.3(3) . . ?
C26 N2 Li2 103.1(2) . . ?
C27 N2 Li2 117.6(2) . . ?
O1 C1 C6 120.1(2) . . ?
O1 C1 C2 122.6(2) . . ?
C6 C1 C2 117.4(2) . . ?
C3 C2 C1 118.1(2) . . ?
C3 C2 C16 120.7(2) . . ?
C1 C2 C16 121.1(2) . . ?
C2 C3 C4 124.8(2) . . ?
C2 C3 H3A 117.6 . . ?
C4 C3 H3A 117.6 . . ?
C5 C4 C3 115.9(2) . . ?
C5 C4 C12 123.2(3) . . ?
C3 C4 C12 120.9(2) . . ?
C4 C5 C6 122.8(2) . . ?
C4 C5 H5A 118.6 . . ?
C6 C5 H5A 118.6 . . ?
C5 C6 C1 120.9(2) . . ?
C5 C6 C7 120.2(2) . . ?
C1 C6 C7 118.8(2) . . ?
N1 C7 C6 114.9(2) . . ?
N1 C7 H7A 108.6 . . ?
C6 C7 H7A 108.6 . . ?
N1 C7 H7B 108.6 . . ?
C6 C7 H7B 108.6 . . ?
H7A C7 H7B 107.5 . . ?
N1 C8 H8A 109.5 . . ?
N1 C8 H8B 109.5 . . ?
H8A C8 H8B 109.5 . . ?
N1 C8 H8C 109.5 . . ?
H8A C8 H8C 109.5 . . ?
H8B C8 H8C 109.5 . . ?
C10 C9 N1 110.6(5) . . ?
C10 C9 C10' 3.1(11) . . ?
N1 C9 C10' 108.8(7) . . ?
C10 C9 H9A 109.5 . . ?
N1 C9 H9A 109.5 . . ?
C10' C9 H9A 112.6 . . ?
C10 C9 H9B 109.5 . . ?
N1 C9 H9B 109.5 . . ?
C10' C9 H9B 108.3 . . ?
H9A C9 H9B 108.1 . . ?
O2 C10 C9 114.2(10) . . ?
O2 C10 H10A 108.7 . . ?
C9 C10 H10A 108.7 . . ?
O2 C10 H10B 108.7 . . ?
C9 C10 H10B 108.7 . . ?
H10A C10 H10B 107.6 . . ?
O2 C10' C9 108.9(8) . . ?
O2 C10' H10C 109.9 . . ?
C9 C10' H10C 109.9 . . ?
O2 C10' H10D 109.9 . . ?
C9 C10' H10D 109.9 . . ?
H10C C10' H10D 108.3 . . ?
O2 C11 H11A 109.5 . . ?
O2 C11 H11B 109.5 . . ?
H11A C11 H11B 109.5 . . ?
O2 C11 H11C 109.5 . . ?
H11A C11 H11C 109.5 . . ?
H11B C11 H11C 109.5 . . ?
C13 C12 C15 109.7(5) . . ?
C13 C12 C14 110.4(4) . . ?
C15 C12 C14 103.9(4) . . ?
C13 C12 C4 112.6(3) . . ?
C15 C12 C4 109.6(3) . . ?
C14 C12 C4 110.3(3) . . ?
C12 C13 H13A 109.5 . . ?
C12 C13 H13B 109.5 . . ?
H13A C13 H13B 109.5 . . ?
C12 C13 H13C 109.5 . . ?
H13A C13 H13C 109.5 . . ?
H13B C13 H13C 109.5 . . ?
C12 C14 H14A 109.5 . . ?
C12 C14 H14B 109.5 . . ?
H14A C14 H14B 109.5 . . ?
C12 C14 H14C 109.5 . . ?
H14A C14 H14C 109.5 . . ?
H14B C14 H14C 109.5 . . ?
C12 C15 H15A 109.5 . . ?
C12 C15 H15B 109.5 . . ?
H15A C15 H15B 109.5 . . ?
C12 C15 H15C 109.5 . . ?
H15A C15 H15C 109.5 . . ?
H15B C15 H15C 109.5 . . ?
C17 C16 C19 107.5(3) . . ?
C17 C16 C18 109.2(3) . . ?
C19 C16 C18 108.1(3) . . ?
C17 C16 C2 110.0(3) . . ?
C19 C16 C2 112.1(3) . . ?
C18 C16 C2 109.8(3) . . ?
C16 C17 H17A 109.5 . . ?
C16 C17 H17B 109.5 . . ?
H17A C17 H17B 109.5 . . ?
C16 C17 H17C 109.5 . . ?
H17A C17 H17C 109.5 . . ?
H17B C17 H17C 109.5 . . ?
C16 C18 H18A 109.5 . . ?
C16 C18 H18B 109.5 . . ?
H18A C18 H18B 109.5 . . ?
C16 C18 H18C 109.5 . . ?
H18A C18 H18C 109.5 . . ?
H18B C18 H18C 109.5 . . ?
C16 C19 H19A 109.5 . . ?
C16 C19 H19B 109.5 . . ?
H19A C19 H19B 109.5 . . ?
C16 C19 H19C 109.5 . . ?
H19A C19 H19C 109.5 . . ?
H19B C19 H19C 109.5 . . ?
O3 C20 C25 118.8(2) . . ?
O3 C20 C21 123.6(2) . . ?
C25 C20 C21 117.7(2) . . ?
C22 C21 C20 117.6(2) . . ?
C22 C21 C35 121.5(2) . . ?
C20 C21 C35 120.9(2) . . ?
C23 C22 C21 125.4(2) . . ?
C23 C22 H22A 117.3 . . ?
C21 C22 H22A 117.3 . . ?
C22 C23 C24 115.7(2) . . ?
C22 C23 C31 123.8(2) . . ?
C24 C23 C31 120.6(2) . . ?
C25 C24 C23 122.4(2) . . ?
C25 C24 H24A 118.8 . . ?
C23 C24 H24A 118.8 . . ?
C24 C25 C20 121.1(2) . . ?
C24 C25 C26 119.4(2) . . ?
C20 C25 C26 119.4(2) . . ?
N2 C26 C25 115.6(2) . . ?
N2 C26 H26A 108.4 . . ?
C25 C26 H26A 108.4 . . ?
N2 C26 H26B 108.4 . . ?
C25 C26 H26B 108.4 . . ?
H26A C26 H26B 107.4 . . ?
N2 C27 H27A 109.5 . . ?
N2 C27 H27B 109.5 . . ?
H27A C27 H27B 109.5 . . ?
N2 C27 H27C 109.5 . . ?
H27A C27 H27C 109.5 . . ?
H27B C27 H27C 109.5 . . ?
C29' C28 N2 115.9(9) . . ?
C29' C28 C29 3.7(16) . . ?
N2 C28 C29 112.3(7) . . ?
C29' C28 H28A 106.7 . . ?
N2 C28 H28A 109.2 . . ?
C29 C28 H28A 109.2 . . ?
C29' C28 H28B 107.7 . . ?
N2 C28 H28B 109.2 . . ?
C29 C28 H28B 109.2 . . ?
H28A C28 H28B 107.9 . . ?
O4 C29 C28 107.3(11) . . ?
O4 C29 H29A 110.3 . . ?
C28 C29 H29A 110.3 . . ?
O4 C29 H29B 110.3 . . ?
C28 C29 H29B 110.3 . . ?
H29A C29 H29B 108.5 . . ?
C28 C29' O4 109.7(13) . . ?
C28 C29' H29C 109.7 . . ?
O4 C29' H29C 109.7 . . ?
C28 C29' H29D 109.7 . . ?
O4 C29' H29D 109.7 . . ?
H29C C29' H29D 108.2 . . ?
O4 C30 H30A 109.5 . . ?
O4 C30 H30B 109.5 . . ?
H30A C30 H30B 109.5 . . ?
O4 C30 H30C 109.5 . . ?
H30A C30 H30C 109.5 . . ?
H30B C30 H30C 109.5 . . ?
C34 C31 C33 108.0(12) . . ?
C34 C31 C23 108.7(8) . . ?
C33 C31 C23 108.9(9) . . ?
C34 C31 C33' 108.1(10) . . ?
C33 C31 C33' 7.4(16) . . ?
C23 C31 C33' 115.2(7) . . ?
C34 C31 C32' 111.4(15) . . ?
C33 C31 C32' 114.8(14) . . ?
C23 C31 C32' 105.0(10) . . ?
C33' C31 C32' 108.5(13) . . ?
C34 C31 C32 110.6(12) . . ?
C33 C31 C32 108.5(11) . . ?
C23 C31 C32 112.2(6) . . ?
C33' C31 C32 101.9(9) . . ?
C32' C31 C32 7.8(15) . . ?
C34 C31 C34' 2.9(14) . . ?
C33 C31 C34' 107.3(10) . . ?
C23 C31 C34' 111.5(7) . . ?
C33' C31 C34' 107.1(8) . . ?
C32' C31 C34' 109.4(14) . . ?
C32 C31 C34' 108.3(8) . . ?
C31 C32 H32A 109.5 . . ?
C31 C32 H32B 109.5 . . ?
H32A C32 H32B 109.5 . . ?
C31 C32 H32C 109.5 . . ?
H32A C32 H32C 109.5 . . ?
H32B C32 H32C 109.5 . . ?
C31 C33 H33A 109.5 . . ?
C31 C33 H33B 109.5 . . ?
H33A C33 H33B 109.5 . . ?
C31 C33 H33C 109.5 . . ?
H33A C33 H33C 109.5 . . ?
H33B C33 H33C 109.5 . . ?
C31 C34 H34A 109.5 . . ?
C31 C34 H34B 109.5 . . ?
H34A C34 H34B 109.5 . . ?
C31 C34 H34C 109.5 . . ?
H34A C34 H34C 109.5 . . ?
H34B C34 H34C 109.5 . . ?
C31 C32' H32D 109.5 . . ?
C31 C32' H32E 109.5 . . ?
H32D C32' H32E 109.5 . . ?
C31 C32' H32F 109.5 . . ?
H32D C32' H32F 109.5 . . ?
H32E C32' H32F 109.5 . . ?
C31 C33' H33D 109.5 . . ?
C31 C33' H33E 109.5 . . ?
H33D C33' H33E 109.5 . . ?
C31 C33' H33F 109.5 . . ?
H33D C33' H33F 109.5 . . ?
H33E C33' H33F 109.5 . . ?
C31 C34' H34D 109.5 . . ?
C31 C34' H34E 109.5 . . ?
H34D C34' H34E 109.5 . . ?
C31 C34' H34F 109.5 . . ?
H34D C34' H34F 109.5 . . ?
H34E C34' H34F 109.5 . . ?
C21 C35 C37 109.3(2) . . ?
C21 C35 C36 112.5(2) . . ?
C37 C35 C36 106.8(2) . . ?
C21 C35 C38 110.5(2) . . ?
C37 C35 C38 110.2(3) . . ?
C36 C35 C38 107.5(3) . . ?
C35 C36 H36A 109.5 . . ?
C35 C36 H36B 109.5 . . ?
H36A C36 H36B 109.5 . . ?
C35 C36 H36C 109.5 . . ?
H36A C36 H36C 109.5 . . ?
H36B C36 H36C 109.5 . . ?
C35 C37 H37A 109.5 . . ?
C35 C37 H37B 109.5 . . ?
H37A C37 H37B 109.5 . . ?
C35 C37 H37C 109.5 . . ?
H37A C37 H37C 109.5 . . ?
H37B C37 H37C 109.5 . . ?
C35 C38 H38A 109.5 . . ?
C35 C38 H38B 109.5 . . ?
H38A C38 H38B 109.5 . . ?
C35 C38 H38C 109.5 . . ?
H38A C38 H38C 109.5 . . ?
H38B C38 H38C 109.5 . . ?

loop_
_geom_bond_atom_site_label_1
_geom_bond_atom_site_label_2
_geom_bond_distance
_geom_bond_site_symmetry_2
_geom_bond_publ_flag
Li1 O3 1.823(5) . ?
Li1 O1 1.922(5) . ?
Li1 N1 2.064(6) . ?
Li1 O2 2.068(5) . ?
Li2 O1 1.856(5) . ?
Li2 O3 1.941(5) . ?
Li2 O4 2.022(5) . ?
Li2 N2 2.116(5) . ?
O1 C1 1.322(3) . ?
O2 C11 1.348(6) . ?
O2 C10' 1.408(18) . ?
O2 C10 1.425(17) . ?
O3 C20 1.325(3) . ?
O4 C29 1.376(17) . ?
O4 C30 1.401(4) . ?
O4 C29' 1.47(2) . ?
N1 C9 1.467(4) . ?
N1 C8 1.469(4) . ?
N1 C7 1.477(3) . ?
N2 C28 1.468(4) . ?
N2 C26 1.475(3) . ?
N2 C27 1.486(4) . ?
C1 C6 1.416(4) . ?
C1 C2 1.429(3) . ?
C2 C3 1.390(4) . ?
C2 C16 1.540(4) . ?
C3 C4 1.392(4) . ?
C3 H3A 0.9300 . ?
C4 C5 1.373(4) . ?
C4 C12 1.544(4) . ?
C5 C6 1.388(3) . ?
C5 H5A 0.9300 . ?
C6 C7 1.498(3) . ?
C7 H7A 0.9700 . ?
C7 H7B 0.9700 . ?
C8 H8A 0.9600 . ?
C8 H8B 0.9600 . ?
C8 H8C 0.9600 . ?
C9 C10 1.432(15) . ?
C9 C10' 1.540(14) . ?
C9 H9A 0.9700 . ?
C9 H9B 0.9700 . ?
C10 H10A 0.9700 . ?
C10 H10B 0.9700 . ?
C10' H10C 0.9700 . ?
C10' H10D 0.9700 . ?
C11 H11A 0.9600 . ?
C11 H11B 0.9600 . ?
C11 H11C 0.9600 . ?
C12 C13 1.459(5) . ?
C12 C15 1.522(5) . ?
C12 C14 1.525(5) . ?
C13 H13A 0.9600 . ?
C13 H13B 0.9600 . ?
C13 H13C 0.9600 . ?
C14 H14A 0.9600 . ?
C14 H14B 0.9600 . ?
C14 H14C 0.9600 . ?
C15 H15A 0.9600 . ?
C15 H15B 0.9600 . ?
C15 H15C 0.9600 . ?
C16 C17 1.524(5) . ?
C16 C19 1.537(4) . ?
C16 C18 1.537(5) . ?
C17 H17A 0.9600 . ?
C17 H17B 0.9600 . ?
C17 H17C 0.9600 . ?
C18 H18A 0.9600 . ?
C18 H18B 0.9600 . ?
C18 H18C 0.9600 . ?
C19 H19A 0.9600 . ?
C19 H19B 0.9600 . ?
C19 H19C 0.9600 . ?
C20 C25 1.420(3) . ?
C20 C21 1.424(3) . ?
C21 C22 1.401(3) . ?
C21 C35 1.528(3) . ?
C22 C23 1.384(3) . ?
C22 H22A 0.9300 . ?
C23 C24 1.391(3) . ?
C23 C31 1.526(3) . ?
C24 C25 1.387(3) . ?
C24 H24A 0.9300 . ?
C25 C26 1.506(3) . ?
C26 H26A 0.9700 . ?
C26 H26B 0.9700 . ?
C27 H27A 0.9600 . ?
C27 H27B 0.9600 . ?
C27 H27C 0.9600 . ?
C28 C29' 1.424(18) . ?
C28 C29 1.563(18) . ?
C28 H28A 0.9700 . ?
C28 H28B 0.9700 . ?
C29 H29A 0.9700 . ?
C29 H29B 0.9700 . ?
C29' H29C 0.9700 . ?
C29' H29D 0.9700 . ?
C30 H30A 0.9600 . ?
C30 H30B 0.9600 . ?
C30 H30C 0.9600 . ?
C31 C34 1.39(2) . ?
C31 C33 1.52(2) . ?
C31 C33' 1.535(14) . ?
C31 C32' 1.54(3) . ?
C31 C32 1.552(15) . ?
C31 C34' 1.63(2) . ?
C32 H32A 0.9600 . ?
C32 H32B 0.9600 . ?
C32 H32C 0.9600 . ?
C33 H33A 0.9600 . ?
C33 H33B 0.9600 . ?
C33 H33C 0.9600 . ?
C34 H34A 0.9600 . ?
C34 H34B 0.9600 . ?
C34 H34C 0.9600 . ?
C32' H32D 0.9600 . ?
C32' H32E 0.9600 . ?
C32' H32F 0.9600 . ?
C33' H33D 0.9600 . ?
C33' H33E 0.9600 . ?
C33' H33F 0.9600 . ?
C34' H34D 0.9600 . ?
C34' H34E 0.9600 . ?
C34' H34F 0.9600 . ?
C35 C37 1.533(4) . ?
C35 C36 1.541(4) . ?
C35 C38 1.542(4) . ?
C36 H36A 0.9600 . ?
C36 H36B 0.9600 . ?
C36 H36C 0.9600 . ?
C37 H37A 0.9600 . ?
C37 H37B 0.9600 . ?
C37 H37C 0.9600 . ?
C38 H38A 0.9600 . ?
C38 H38B 0.9600 . ?
C38 H38C 0.9600 . ?
